data_1516999
loop_
_publ_author_name
'Markus Graser'
'Holger Kopacka'
'Klaus Wurst'
'Thomas Muller'
'Benno Bildstein'

_publ_section_title
;
 Structurally diverse pyridyl or quinolyl enolato/enamido metal complexes
 of Li, Zr, Fe, Co, Ni, Cu and Zn
;
_journal_name_full
;
Inorganica Chimica Acta
;
_journal_page_first 38
_journal_page_last 49
_journal_volume 401
_journal_year 2013
_chemical_formula_sum 'C26 H20 Cu N2 O2'
_chemical_formula_weight 455.98
_space_group_IT_number 14
_symmetry_cell_setting monoclinic
_symmetry_space_group_name_Hall '-P 2yn'
_symmetry_space_group_name_H-M 'P 1 21/n 1'
_atom_sites_solution_hydrogens geom
_atom_sites_solution_primary direct
_atom_sites_solution_secondary difmap
_cell_angle_alpha 90.00
_cell_angle_beta 97.297(2)
_cell_angle_gamma 90.00
_cell_formula_units_Z 4
_cell_length_a 9.4444(3)
_cell_length_b 22.2615(8)
_cell_length_c 9.9361(2)
_cell_measurement_reflns_used 16419
_cell_measurement_temperature 233(2)
_cell_measurement_theta_max 25.0
_cell_measurement_theta_min 1.0
_cell_volume 2072.11(11)
_computing_data_collection COLLECT
_computing_data_reduction 'DENZO and SCALEPACK'
_computing_structure_refinement 'SHELXL-97 (Sheldrick, 1997)'
_computing_structure_solution 'SHELXS-97 (Sheldrick, 1990)'
_diffrn_ambient_temperature 233(2)
_diffrn_measured_fraction_theta_full 0.995
_diffrn_measured_fraction_theta_max 0.995
_diffrn_measurement_device_type 'Nonius KappaCCD'
_diffrn_measurement_method 'phi- and omega-scans'
_diffrn_radiation_monochromator graphite
_diffrn_radiation_source 'fine-focus sealed tube'
_diffrn_radiation_type MoK\a
_diffrn_radiation_wavelength 0.71073
_diffrn_reflns_av_R_equivalents 0.0310
_diffrn_reflns_av_sigmaI/netI 0.0325
_diffrn_reflns_limit_h_max 11
_diffrn_reflns_limit_h_min -11
_diffrn_reflns_limit_k_max 25
_diffrn_reflns_limit_k_min -26
_diffrn_reflns_limit_l_max 11
_diffrn_reflns_limit_l_min -11
_diffrn_reflns_number 11017
_diffrn_reflns_theta_full 25.00
_diffrn_reflns_theta_max 25.00
_diffrn_reflns_theta_min 2.26
_diffrn_standards_number 0
_exptl_absorpt_coefficient_mu 1.080
_exptl_absorpt_correction_type none
_exptl_crystal_colour brown
_exptl_crystal_density_diffrn 1.462
_exptl_crystal_density_method 'not measured'
_exptl_crystal_description prism
_exptl_crystal_F_000 940
_exptl_crystal_size_max 0.41
_exptl_crystal_size_mid 0.11
_exptl_crystal_size_min 0.08
_refine_diff_density_max 0.250
_refine_diff_density_min -0.501
_refine_diff_density_rms 0.049
_refine_ls_extinction_method none
_refine_ls_goodness_of_fit_ref 1.083
_refine_ls_matrix_type full
_refine_ls_number_parameters 280
_refine_ls_number_reflns 3631
_refine_ls_number_restraints 0
_refine_ls_restrained_S_all 1.083
_refine_ls_R_factor_all 0.0423
_refine_ls_R_factor_gt 0.0324
_refine_ls_shift/su_max 0.001
_refine_ls_shift/su_mean 0.000
_refine_ls_structure_factor_coef Fsqd
_refine_ls_weighting_details 'calc w=1/[\s^2^(Fo^2^)+(0.0398P)^2^+0.6698P] where P=(Fo^2^+2Fc^2^)/3'
_refine_ls_weighting_scheme calc
_refine_ls_wR_factor_gt 0.0802
_refine_ls_wR_factor_ref 0.0842
_reflns_number_gt 3023
_reflns_number_total 3631
_reflns_threshold_expression >2sigma(I)
_cod_data_source_file ICA-2013-401-38-49-33.cif
_cod_data_source_block 19
_cod_original_sg_symbol_H-M P21/n
_cod_database_code 1516999

loop_
_symmetry_equiv_pos_as_xyz
'x, y, z'
'-x+1/2, y+1/2, -z+1/2'
'-x, -y, -z'
'x-1/2, -y-1/2, z-1/2'

loop_
_atom_site_label
_atom_site_type_symbol
_atom_site_fract_x
_atom_site_fract_y
_atom_site_fract_z
_atom_site_U_iso_or_equiv
_atom_site_adp_type
_atom_site_occupancy
_atom_site_symmetry_multiplicity
_atom_site_calc_flag
Cu1 Cu 0.01454(3) 0.985514(12) 0.23943(2) 0.03658(12) Uani 1 1 d
O1 O 0.13735(15) 0.91793(7) 0.24102(16) 0.0449(4) Uani 1 1 d
O2 O -0.12356(16) 1.04640(8) 0.20611(15) 0.0475(4) Uani 1 1 d
N1 N 0.13980(19) 1.03046(8) 0.12093(17) 0.0368(4) Uani 1 1 d
N2 N -0.08385(19) 0.94848(8) 0.38936(17) 0.0389(4) Uani 1 1 d
C1 C 0.2748(2) 0.91906(10) 0.2359(2) 0.0366(5) Uani 1 1 d
C2 C 0.3457(2) 0.96623(11) 0.1901(2) 0.0422(5) Uani 1 1 d
H2 H 0.4460 0.9643 0.2023 0.051 Uiso 1 1 calc
C3 C 0.2817(2) 1.01884(10) 0.1248(2) 0.0382(5) Uani 1 1 d
C4 C 0.3673(3) 1.05819(11) 0.0585(3) 0.0504(6) Uani 1 1 d
H4 H 0.4664 1.0517 0.0659 0.060 Uiso 1 1 calc
C5 C 0.3090(3) 1.10524(12) -0.0160(3) 0.0547(7) Uani 1 1 d
H5 H 0.3670 1.1314 -0.0591 0.066 Uiso 1 1 calc
C6 C 0.1630(3) 1.11408(11) -0.0275(3) 0.0521(6) Uani 1 1 d
H6 H 0.1191 1.1449 -0.0824 0.062 Uiso 1 1 calc
C7 C 0.0838(2) 1.07663(11) 0.0436(2) 0.0434(6) Uani 1 1 d
H7 H -0.0150 1.0835 0.0381 0.052 Uiso 1 1 calc
C8 C 0.3488(2) 0.86155(10) 0.2776(2) 0.0379(5) Uani 1 1 d
C9 C 0.2694(2) 0.80957(11) 0.2852(2) 0.0442(6) Uani 1 1 d
H9 H 0.1694 0.8116 0.2671 0.053 Uiso 1 1 calc
C10 C 0.3336(3) 0.75491(12) 0.3189(3) 0.0546(7) Uani 1 1 d
H10 H 0.2773 0.7204 0.3237 0.066 Uiso 1 1 calc
C11 C 0.4809(3) 0.75087(13) 0.3455(3) 0.0598(7) Uani 1 1 d
H11 H 0.5253 0.7137 0.3673 0.072 Uiso 1 1 calc
C12 C 0.5609(3) 0.80216(15) 0.3395(3) 0.0620(7) Uani 1 1 d
H12 H 0.6609 0.7999 0.3578 0.074 Uiso 1 1 calc
C13 C 0.4973(3) 0.85692(12) 0.3072(2) 0.0501(6) Uani 1 1 d
H13 H 0.5542 0.8915 0.3051 0.060 Uiso 1 1 calc
C21 C -0.2287(2) 1.05969(11) 0.2753(2) 0.0392(5) Uani 1 1 d
C22 C -0.2700(2) 1.02522(11) 0.3761(2) 0.0436(6) Uani 1 1 d
H22 H -0.3511 1.0384 0.4134 0.052 Uiso 1 1 calc
C23 C -0.2053(2) 0.97155(11) 0.4322(2) 0.0396(5) Uani 1 1 d
C24 C -0.2662(3) 0.94240(12) 0.5365(2) 0.0488(6) Uani 1 1 d
H24 H -0.3498 0.9581 0.5651 0.059 Uiso 1 1 calc
C25 C -0.2069(3) 0.89194(12) 0.5968(2) 0.0524(7) Uani 1 1 d
H25 H -0.2494 0.8727 0.6658 0.063 Uiso 1 1 calc
C26 C -0.0827(3) 0.86924(12) 0.5550(2) 0.0552(7) Uani 1 1 d
H26 H -0.0387 0.8346 0.5953 0.066 Uiso 1 1 calc
C27 C -0.0261(3) 0.89886(11) 0.4532(2) 0.0475(6) Uani 1 1 d
H27 H 0.0586 0.8837 0.4259 0.057 Uiso 1 1 calc
C28 C -0.3014(2) 1.11759(11) 0.2360(2) 0.0398(5) Uani 1 1 d
C29 C -0.3000(2) 1.14100(11) 0.1062(2) 0.0416(5) Uani 1 1 d
H29 H -0.2524 1.1198 0.0436 0.050 Uiso 1 1 calc
C30 C -0.3667(3) 1.19436(12) 0.0673(2) 0.0483(6) Uani 1 1 d
H30 H -0.3650 1.2090 -0.0212 0.058 Uiso 1 1 calc
C31 C -0.4357(3) 1.22618(12) 0.1585(3) 0.0571(7) Uani 1 1 d
H31 H -0.4815 1.2626 0.1323 0.068 Uiso 1 1 calc
C32 C -0.4376(3) 1.20455(14) 0.2877(3) 0.0671(8) Uani 1 1 d
H32 H -0.4840 1.2264 0.3501 0.080 Uiso 1 1 calc
C33 C -0.3717(3) 1.15100(13) 0.3263(2) 0.0565(7) Uani 1 1 d
H33 H -0.3741 1.1367 0.4150 0.068 Uiso 1 1 calc

loop_
_atom_site_aniso_label
_atom_site_aniso_U_11
_atom_site_aniso_U_22
_atom_site_aniso_U_33
_atom_site_aniso_U_23
_atom_site_aniso_U_13
_atom_site_aniso_U_12
Cu1 0.03205(17) 0.0395(2) 0.03999(17) -0.00204(11) 0.01135(11) -0.00237(12)
O1 0.0310(8) 0.0438(10) 0.0620(10) 0.0044(8) 0.0140(7) -0.0011(7)
O2 0.0455(10) 0.0542(11) 0.0470(9) 0.0038(8) 0.0220(7) 0.0105(8)
N1 0.0360(11) 0.0363(11) 0.0399(10) -0.0073(8) 0.0114(8) -0.0055(8)
N2 0.0391(11) 0.0393(11) 0.0391(10) -0.0059(8) 0.0085(8) -0.0060(9)
C1 0.0318(12) 0.0448(14) 0.0338(11) -0.0086(9) 0.0063(9) -0.0028(10)
C2 0.0288(11) 0.0497(15) 0.0495(13) -0.0094(11) 0.0108(10) -0.0041(11)
C3 0.0371(12) 0.0377(13) 0.0414(12) -0.0129(10) 0.0118(9) -0.0102(10)
C4 0.0449(14) 0.0476(16) 0.0631(15) -0.0101(12) 0.0238(12) -0.0126(12)
C5 0.0619(17) 0.0454(16) 0.0622(16) -0.0022(12) 0.0291(13) -0.0157(13)
C6 0.0624(17) 0.0449(15) 0.0519(14) 0.0008(11) 0.0186(12) -0.0072(13)
C7 0.0438(14) 0.0441(14) 0.0438(12) -0.0047(11) 0.0112(10) -0.0043(11)
C8 0.0365(12) 0.0481(14) 0.0302(11) -0.0070(9) 0.0086(9) 0.0019(11)
C9 0.0409(13) 0.0468(15) 0.0461(13) -0.0031(11) 0.0101(10) -0.0001(12)
C10 0.0594(17) 0.0477(16) 0.0581(15) 0.0012(12) 0.0126(12) 0.0043(13)
C11 0.0623(18) 0.0580(18) 0.0590(16) 0.0041(13) 0.0071(13) 0.0195(15)
C12 0.0419(15) 0.082(2) 0.0606(16) 0.0028(15) 0.0021(12) 0.0154(15)
C13 0.0393(14) 0.0609(17) 0.0494(14) -0.0014(12) 0.0032(10) -0.0018(12)
C21 0.0310(12) 0.0515(15) 0.0358(11) -0.0075(10) 0.0069(9) -0.0051(10)
C22 0.0341(12) 0.0545(16) 0.0446(13) -0.0021(11) 0.0146(10) 0.0009(11)
C23 0.0365(12) 0.0489(15) 0.0341(11) -0.0093(10) 0.0078(9) -0.0110(11)
C24 0.0518(15) 0.0544(17) 0.0430(13) -0.0076(11) 0.0170(11) -0.0107(12)
C25 0.0678(18) 0.0519(16) 0.0410(13) -0.0026(11) 0.0206(12) -0.0150(14)
C26 0.0773(19) 0.0439(15) 0.0459(14) 0.0007(11) 0.0139(13) -0.0047(14)
C27 0.0538(15) 0.0429(14) 0.0480(13) -0.0023(11) 0.0145(11) -0.0002(12)
C28 0.0297(11) 0.0522(15) 0.0383(12) -0.0052(10) 0.0078(9) 0.0005(10)
C29 0.0364(13) 0.0503(15) 0.0401(12) -0.0062(10) 0.0127(9) -0.0007(11)
C30 0.0476(15) 0.0549(16) 0.0440(13) 0.0014(11) 0.0124(11) 0.0012(12)
C31 0.0590(17) 0.0545(17) 0.0604(16) 0.0044(13) 0.0178(13) 0.0154(14)
C32 0.079(2) 0.072(2) 0.0552(16) -0.0028(14) 0.0271(14) 0.0309(17)
C33 0.0648(17) 0.0678(19) 0.0399(13) -0.0001(12) 0.0186(12) 0.0154(15)

loop_
_atom_type_symbol
_atom_type_description
_atom_type_scat_dispersion_real
_atom_type_scat_dispersion_imag
_atom_type_scat_source
C C 0.0033 0.0016 'International Tables Vol C Tables 4.2.6.8 and 6.1.1.4'
H H 0.0000 0.0000 'International Tables Vol C Tables 4.2.6.8 and 6.1.1.4'
N N 0.0061 0.0033 'International Tables Vol C Tables 4.2.6.8 and 6.1.1.4'
O O 0.0106 0.0060 'International Tables Vol C Tables 4.2.6.8 and 6.1.1.4'
Cu Cu 0.3201 1.2651 'International Tables Vol C Tables 4.2.6.8 and 6.1.1.4'

loop_
_geom_angle_atom_site_label_1
_geom_angle_atom_site_label_2
_geom_angle_atom_site_label_3
_geom_angle
O2 Cu1 O1 169.02(7)
O2 Cu1 N2 92.87(7)
O1 Cu1 N2 90.47(7)
O2 Cu1 N1 89.13(7)
O1 Cu1 N1 89.72(7)
N2 Cu1 N1 168.26(7)
C1 O1 Cu1 126.41(15)
C21 O2 Cu1 128.66(15)
C7 N1 C3 118.28(19)
C7 N1 Cu1 119.28(15)
C3 N1 Cu1 122.22(15)
C27 N2 C23 117.55(19)
C27 N2 Cu1 118.76(15)
C23 N2 Cu1 123.68(15)
O1 C1 C2 124.3(2)
O1 C1 C8 113.92(19)
C2 C1 C8 121.6(2)
C1 C2 C3 125.9(2)
N1 C3 C4 119.3(2)
N1 C3 C2 121.65(19)
C4 C3 C2 119.0(2)
C5 C4 C3 121.1(2)
C4 C5 C6 119.1(2)
C7 C6 C5 118.2(2)
N1 C7 C6 123.7(2)
C9 C8 C13 117.5(2)
C9 C8 C1 119.6(2)
C13 C8 C1 122.9(2)
C10 C9 C8 121.6(2)
C9 C10 C11 120.2(3)
C12 C11 C10 118.8(3)
C11 C12 C13 121.3(2)
C12 C13 C8 120.6(2)
O2 C21 C22 124.5(2)
O2 C21 C28 114.39(19)
C22 C21 C28 121.1(2)
C21 C22 C23 127.9(2)
N2 C23 C24 119.5(2)
N2 C23 C22 121.7(2)
C24 C23 C22 118.8(2)
C25 C24 C23 121.5(2)
C24 C25 C26 119.0(2)
C27 C26 C25 117.9(2)
N2 C27 C26 124.5(2)
C29 C28 C33 117.2(2)
C29 C28 C21 120.53(19)
C33 C28 C21 122.3(2)
C30 C29 C28 121.7(2)
C29 C30 C31 119.8(2)
C32 C31 C30 119.8(2)
C31 C32 C33 120.3(2)
C32 C33 C28 121.1(2)

loop_
_geom_bond_atom_site_label_1
_geom_bond_atom_site_label_2
_geom_bond_distance
Cu1 O2 1.8811(16)
Cu1 O1 1.8986(16)
Cu1 N2 2.0283(18)
Cu1 N1 2.0348(17)
O1 C1 1.306(2)
O2 C21 1.311(3)
N1 C7 1.350(3)
N1 C3 1.361(3)
N2 C27 1.353(3)
N2 C23 1.373(3)
C1 C2 1.355(3)
C1 C8 1.492(3)
C2 C3 1.435(3)
C3 C4 1.411(3)
C4 C5 1.358(4)
C5 C6 1.383(4)
C6 C7 1.374(3)
C8 C9 1.386(3)
C8 C13 1.400(3)
C9 C10 1.382(3)
C10 C11 1.385(4)
C11 C12 1.375(4)
C12 C13 1.379(4)
C21 C22 1.358(3)
C21 C28 1.489(3)
C22 C23 1.423(3)
C23 C24 1.406(3)
C24 C25 1.360(4)
C25 C26 1.388(4)
C26 C27 1.372(3)
C28 C29 1.393(3)
C28 C33 1.396(3)
C29 C30 1.377(3)
C30 C31 1.378(3)
C31 C32 1.374(4)
C32 C33 1.376(4)
